data_1001391
loop_
_publ_author_name
'Riou, D'
'Leclaire, A'
'Grandin, A'
'Raveau, B'

_publ_section_title
;
Structure of a diphosphate of trivalent molybdenum Rb Mo P~2~ O~7~
;
_journal_coden_ASTM ACSCEE
_journal_name_full 'Acta Crystallographica C (39,1983-)'
_journal_page_first 989
_journal_page_last 991
_journal_volume 45
_journal_year 1989
_chemical_formula_structural 'Rb Mo (P2 O7)'
_chemical_formula_sum 'Mo O7 P2 Rb'
_chemical_name_systematic 'Rubidium molybdenum(III) diphosphate'
_space_group_IT_number 14
_symmetry_cell_setting monoclinic
_symmetry_Int_Tables_number 14
_symmetry_space_group_name_Hall '-P 2ybc'
_symmetry_space_group_name_H-M 'P 1 21/c 1'
_cell_angle_alpha 90
_cell_angle_beta 105.8320(69)
_cell_angle_gamma 90
_cell_formula_units_Z 4
_cell_length_a 7.5237(6)
_cell_length_b 10.3537(8)
_cell_length_c 8.3998(8)
_cell_volume 629.5
_refine_ls_R_factor_all 0.039
_cod_database_code 1001391

loop_
_symmetry_equiv_pos_as_xyz
x,y,z
-x,1/2+y,1/2-z
-x,-y,-z
x,1/2-y,1/2+z

loop_
_atom_site_label
_atom_site_type_symbol
_atom_site_symmetry_multiplicity
_atom_site_Wyckoff_symbol
_atom_site_fract_x
_atom_site_fract_y
_atom_site_fract_z
_atom_site_occupancy
_atom_site_attached_hydrogens
_atom_site_calc_flag
Mo1 Mo3+ 4 e 0.23554(4) 0.60004(3) 0.75928(4) 1. 0 d
Rb1 Rb1+ 4 e 0.18674(6) 0.31780(5) 0.05344(6) 1. 0 d
P1 P5+ 4 e 0.4375(1) 0.6358(1) 0.1904(1) 1. 0 d
P2 P5+ 4 e 0.1309(1) 0.9015(1) 0.8272(1) 1. 0 d
O1 O2- 4 e 0.3325(4) 0.5645(3) 0.3102(4) 1. 0 d
O2 O2- 4 e 0.0810(4) 0.7326(3) 0.2546(4) 1. 0 d
O3 O2- 4 e 0.6312(4) 0.5796(3) 0.2361(4) 1. 0 d
O4 O2- 4 e 0.1378(4) 0.5914(3) 0.5050(4) 1. 0 d
O5 O2- 4 e 0.3242(5) 0.6047(4) 0.0182(4) 1. 0 d
O6 O2- 4 e 0.0017(4) 0.4996(3) 0.2222(4) 1. 0 d
O7 O2- 4 e 0.4491(4) 0.7786(3) 0.2350(4) 1. 0 d

loop_
_atom_type_symbol
_atom_type_oxidation_number
Mo3+ 3.000
Rb1+ 1.000
P5+ 5.000
O2- -2.000
